data_1562653
loop_
_publ_author_name
'Yang, Dingfeng'
'Cong, Rihong'
'Gao, Wenliang'
'Yang, Tao'

_publ_section_title
;
 Boric acid flux synthesis, structure and magnetic property of
 MB12O14(OH)10 (M=Mn, Fe, Zn)
;
_journal_name_full 'Journal of Solid State Chemistry'
_journal_page_first 29
_journal_page_last 34
_journal_paper_doi 10.1016/j.jssc.2013.02.017
_journal_volume 201
_journal_year 2013
_chemical_formula_sum 'B12 H10 Mn O24'
_chemical_formula_weight 578.67
_space_group_IT_number 14
_space_group_name_Hall '-P 2ybc'
_space_group_name_H-M_alt 'P 1 21/c 1'
_symmetry_cell_setting monoclinic
_symmetry_space_group_name_H-M 'P 1 21/c 1'
_atom_sites_solution_hydrogens geom
_atom_sites_solution_primary direct
_atom_sites_solution_secondary difmap
_cell_angle_alpha 90.00
_cell_angle_beta 102.477(2)
_cell_angle_gamma 90.00
_cell_formula_units_Z 2
_cell_length_a 11.687(3)
_cell_length_b 8.6115(19)
_cell_length_c 8.7699(19)
_cell_measurement_reflns_used 1002
_cell_measurement_temperature 296(2)
_cell_measurement_theta_max 26.36
_cell_measurement_theta_min 2.98
_cell_volume 861.8(3)
_computing_structure_refinement 'SHELXL-97 (Sheldrick, 1997)'
_computing_structure_solution 'SHELXS-97 (Sheldrick, 1990)'
_diffrn_ambient_temperature 296(2)
_diffrn_measured_fraction_theta_full 0.999
_diffrn_measured_fraction_theta_max 0.999
_diffrn_radiation_monochromator graphite
_diffrn_radiation_source 'fine-focus sealed tube'
_diffrn_radiation_type MoK\a
_diffrn_radiation_wavelength 0.71073
_diffrn_reflns_av_R_equivalents 0.0252
_diffrn_reflns_av_sigmaI/netI 0.0220
_diffrn_reflns_limit_h_max 14
_diffrn_reflns_limit_h_min -14
_diffrn_reflns_limit_k_max 10
_diffrn_reflns_limit_k_min -10
_diffrn_reflns_limit_l_max 10
_diffrn_reflns_limit_l_min -10
_diffrn_reflns_number 6334
_diffrn_reflns_theta_full 25.50
_diffrn_reflns_theta_max 25.50
_diffrn_reflns_theta_min 2.96
_exptl_absorpt_coefficient_mu 0.901
_exptl_absorpt_correction_T_max 0.8264
_exptl_absorpt_correction_T_min 0.7259
_exptl_absorpt_correction_type empirical
_exptl_absorpt_process_details SADABS
_exptl_crystal_colour colourless
_exptl_crystal_density_diffrn 2.207
_exptl_crystal_density_method 'not measured'
_exptl_crystal_description block
_exptl_crystal_F_000 562
_exptl_crystal_size_max 0.38
_exptl_crystal_size_mid 0.30
_exptl_crystal_size_min 0.22
_refine_diff_density_max 0.246
_refine_diff_density_min -0.345
_refine_diff_density_rms 0.056
_refine_ls_extinction_method none
_refine_ls_goodness_of_fit_ref 1.060
_refine_ls_hydrogen_treatment mixed
_refine_ls_matrix_type full
_refine_ls_number_parameters 183
_refine_ls_number_reflns 1601
_refine_ls_number_restraints 0
_refine_ls_restrained_S_all 1.060
_refine_ls_R_factor_all 0.0268
_refine_ls_R_factor_gt 0.0232
_refine_ls_shift/su_max 0.000
_refine_ls_shift/su_mean 0.000
_refine_ls_structure_factor_coef Fsqd
_refine_ls_weighting_details 'calc w=1/[\s^2^(Fo^2^)+(0.0290P)^2^+0.5744P] where P=(Fo^2^+2Fc^2^)/3'
_refine_ls_weighting_scheme calc
_refine_ls_wR_factor_gt 0.0585
_refine_ls_wR_factor_ref 0.0612
_reflns_number_gt 1442
_reflns_number_total 1601
_reflns_threshold_expression >2sigma(I)
_cod_data_source_file JSSC-2013-201-29.cif
_cod_data_source_block b
_cod_depositor_comments
;
The following automatic conversions were performed:

data item '_symmetry_cell_setting' value 'Monoclinic' was changed to
'monoclinic' in accordance with the built-in table derived from the
CIF Core dictionary named 'cif_core.dic' version 2.4.5 last updated
on 2014-11-21.

Automatic conversion script
Id: cif_fix_values 8369 2020-08-20 11:38:08Z andrius 
;
_cod_original_sg_symbol_H-M P21/c
_cod_original_formula_sum 'B12 H10 Mn1 O24'
_cod_database_code 1562653

loop_
_symmetry_equiv_pos_as_xyz
'x, y, z'
'-x, y+1/2, -z+1/2'
'-x, -y, -z'
'x, -y-1/2, z-1/2'

loop_
_atom_site_label
_atom_site_type_symbol
_atom_site_fract_x
_atom_site_fract_y
_atom_site_fract_z
_atom_site_U_iso_or_equiv
_atom_site_adp_type
_atom_site_occupancy
_atom_site_symmetry_multiplicity
_atom_site_calc_flag
_atom_site_refinement_flags
_atom_site_disorder_assembly
_atom_site_disorder_group
Mn1 Mn 0.5000 0.0000 0.5000 0.01129(12) Uani 1 2 d S . .
B1 B 0.21461(17) 0.0459(2) 0.3592(2) 0.0120(4) Uani 1 1 d . . .
B2 B 0.1506(2) -0.0952(3) 0.1081(3) 0.0198(5) Uani 1 1 d . . .
B3 B 0.02690(18) -0.0899(3) 0.2913(2) 0.0179(4) Uani 1 1 d . . .
B4 B 0.35110(16) 0.2991(2) 0.4385(2) 0.0089(4) Uani 1 1 d . . .
B5 B 0.47505(16) 0.2514(2) 0.2451(2) 0.0097(4) Uani 1 1 d . . .
B6 B 0.58367(16) 0.0172(2) 0.2022(2) 0.0091(4) Uani 1 1 d . . .
O1 O 0.22304(11) 0.01016(14) 0.19731(15) 0.0150(3) Uani 1 1 d . . .
O2 O 0.05190(12) -0.14618(18) 0.15513(16) 0.0276(4) Uani 1 1 d . . .
O3 O 0.10005(10) 0.00883(14) 0.38679(14) 0.0138(3) Uani 1 1 d . . .
O4 O 0.23343(10) 0.21995(14) 0.37987(14) 0.0115(3) Uani 1 1 d . . .
O5 O 0.17277(14) -0.15224(18) -0.02717(17) 0.0339(4) Uani 1 1 d . . .
H5 H 0.2237 -0.0996 -0.0536 0.051 Uiso 1 1 calc R . .
O6 O -0.07732(11) -0.13407(18) 0.32507(15) 0.0245(3) Uani 1 1 d . . .
H6 H -0.0838 -0.0946 0.4079 0.037 Uiso 1 1 calc R . .
O7 O 0.36832(10) 0.29858(14) 0.61270(13) 0.0102(3) Uani 1 1 d . . .
O8 O 0.34112(10) 0.45758(13) 0.38306(14) 0.0109(3) Uani 1 1 d . . .
O9 O 0.44289(10) 0.21300(13) 0.39182(13) 0.0089(3) Uani 1 1 d . . .
O10 O 0.48640(10) 0.08091(13) 0.73117(13) 0.0095(3) Uani 1 1 d . . .
O11 O 0.69303(11) 0.02993(15) 0.52808(15) 0.0152(3) Uani 1 1 d . . .
O12 O 0.57706(10) 0.17340(13) 0.21978(13) 0.0106(3) Uani 1 1 d . . .
H4 H 0.188(2) 0.271(3) 0.311(3) 0.052(9) Uiso 1 1 d . . .
H11 H 0.716(2) 0.113(3) 0.505(3) 0.045(8) Uiso 1 1 d . . .
H7 H 0.323(2) 0.365(3) 0.640(3) 0.034(7) Uiso 1 1 d . . .

loop_
_atom_site_aniso_label
_atom_site_aniso_U_11
_atom_site_aniso_U_22
_atom_site_aniso_U_33
_atom_site_aniso_U_23
_atom_site_aniso_U_13
_atom_site_aniso_U_12
Mn1 0.0149(2) 0.0102(2) 0.0096(2) 0.00171(14) 0.00442(15) 0.00408(14)
B1 0.0106(9) 0.0129(9) 0.0131(10) -0.0012(8) 0.0036(8) -0.0022(8)
B2 0.0243(12) 0.0193(11) 0.0180(11) -0.0036(9) 0.0092(9) -0.0084(9)
B3 0.0167(10) 0.0218(11) 0.0155(10) -0.0013(9) 0.0043(8) -0.0054(9)
B4 0.0091(9) 0.0089(9) 0.0087(9) 0.0002(7) 0.0020(7) -0.0003(7)
B5 0.0104(9) 0.0099(9) 0.0089(9) 0.0001(7) 0.0022(7) -0.0004(7)
B6 0.0087(9) 0.0120(9) 0.0060(9) 0.0004(7) 0.0001(7) 0.0001(7)
O1 0.0153(6) 0.0176(7) 0.0138(6) -0.0025(5) 0.0067(5) -0.0055(5)
O2 0.0290(8) 0.0365(9) 0.0208(7) -0.0133(6) 0.0130(6) -0.0212(7)
O3 0.0114(6) 0.0168(7) 0.0142(6) -0.0032(5) 0.0047(5) -0.0048(5)
O4 0.0094(6) 0.0104(6) 0.0137(6) 0.0015(5) 0.0002(5) 0.0001(5)
O5 0.0459(10) 0.0354(9) 0.0281(8) -0.0176(7) 0.0250(7) -0.0261(7)
O6 0.0183(7) 0.0401(9) 0.0169(7) -0.0112(6) 0.0075(6) -0.0155(6)
O7 0.0111(6) 0.0121(6) 0.0081(6) -0.0002(5) 0.0034(5) 0.0036(5)
O8 0.0126(6) 0.0081(6) 0.0137(6) 0.0014(5) 0.0062(5) 0.0008(5)
O9 0.0108(6) 0.0083(6) 0.0084(6) 0.0005(4) 0.0034(5) 0.0015(4)
O10 0.0113(6) 0.0074(6) 0.0105(6) -0.0006(4) 0.0042(5) 0.0001(5)
O11 0.0139(6) 0.0117(6) 0.0189(7) 0.0039(5) 0.0011(5) -0.0020(5)
O12 0.0104(6) 0.0084(6) 0.0141(6) 0.0000(5) 0.0053(5) 0.0009(5)

loop_
_atom_type_symbol
_atom_type_description
_atom_type_scat_dispersion_real
_atom_type_scat_dispersion_imag
_atom_type_scat_source
H H 0.0000 0.0000 'International Tables Vol C Tables 4.2.6.8 and 6.1.1.4'
B B 0.0013 0.0007 'International Tables Vol C Tables 4.2.6.8 and 6.1.1.4'
O O 0.0106 0.0060 'International Tables Vol C Tables 4.2.6.8 and 6.1.1.4'
Mn Mn 0.3368 0.7283 'International Tables Vol C Tables 4.2.6.8 and 6.1.1.4'

loop_
_geom_angle_atom_site_label_1
_geom_angle_atom_site_label_2
_geom_angle_atom_site_label_3
_geom_angle
_geom_angle_site_symmetry_1
_geom_angle_site_symmetry_3
O9 Mn1 O9 180.0 3_656 .
O9 Mn1 O10 86.51(4) 3_656 .
O9 Mn1 O10 93.49(4) . .
O9 Mn1 O10 93.49(4) 3_656 3_656
O9 Mn1 O10 86.51(4) . 3_656
O10 Mn1 O10 180.0 . 3_656
O9 Mn1 O11 80.59(5) 3_656 .
O9 Mn1 O11 99.41(5) . .
O10 Mn1 O11 97.79(5) . .
O10 Mn1 O11 82.21(5) 3_656 .
O9 Mn1 O11 99.41(5) 3_656 3_656
O9 Mn1 O11 80.59(5) . 3_656
O10 Mn1 O11 82.21(5) . 3_656
O10 Mn1 O11 97.79(5) 3_656 3_656
O11 Mn1 O11 180.0 . 3_656
O3 B1 O11 111.47(15) . 3_656
O3 B1 O1 111.78(14) . .
O11 B1 O1 111.51(15) 3_656 .
O3 B1 O4 108.24(14) . .
O11 B1 O4 107.17(14) 3_656 .
O1 B1 O4 106.37(14) . .
O5 B2 O1 121.93(18) . .
O5 B2 O2 118.38(17) . .
O1 B2 O2 119.69(17) . .
O3 B3 O6 120.76(17) . .
O3 B3 O2 122.13(17) . .
O6 B3 O2 117.08(17) . .
O9 B4 O8 113.79(14) . .
O9 B4 O7 110.22(13) . .
O8 B4 O7 109.23(14) . .
O9 B4 O4 110.43(14) . .
O8 B4 O4 107.95(13) . .
O7 B4 O4 104.82(13) . .
O12 B5 O9 114.48(14) . .
O12 B5 O10 111.06(14) . 4_565
O9 B5 O10 110.18(14) . 4_565
O12 B5 O7 108.24(13) . 4_565
O9 B5 O7 106.02(13) . 4_565
O10 B5 O7 106.40(13) 4_565 4_565
O12 B6 O8 119.45(16) . 2_645
O12 B6 O10 120.11(16) . 3_656
O8 B6 O10 120.44(15) 2_645 3_656
B2 O1 B1 121.83(15) . .
B3 O2 B2 119.69(16) . .
B3 O3 B1 121.11(15) . .
B1 O4 B4 125.38(13) . .
B1 O4 H4 112(2) . .
B4 O4 H4 113(2) . .
B2 O5 H5 109.5 . .
B3 O6 H6 109.5 . .
B4 O7 B5 131.73(13) . 4_566
B4 O7 H7 109.3(16) . .
B5 O7 H7 115.0(16) 4_566 .
B6 O8 B4 121.51(14) 2_655 .
B4 O9 B5 119.13(13) . .
B4 O9 Mn1 120.36(10) . .
B5 O9 Mn1 118.65(10) . .
B6 O10 B5 119.65(13) 3_656 4_566
B6 O10 Mn1 111.34(10) 3_656 .
B5 O10 Mn1 114.85(10) 4_566 .
B1 O11 Mn1 127.50(11) 3_656 .
B1 O11 H11 109.5(19) 3_656 .
Mn1 O11 H11 117.1(19) . .
B6 O12 B5 123.64(14) . .

loop_
_geom_bond_atom_site_label_1
_geom_bond_atom_site_label_2
_geom_bond_distance
_geom_bond_site_symmetry_2
Mn1 O9 2.1063(12) 3_656
Mn1 O9 2.1063(12) .
Mn1 O10 2.1817(12) .
Mn1 O10 2.1817(12) 3_656
Mn1 O11 2.2307(14) .
Mn1 O11 2.2307(14) 3_656
B1 O3 1.447(2) .
B1 O11 1.452(2) 3_656
B1 O1 1.477(2) .
B1 O4 1.520(2) .
B2 O5 1.359(3) .
B2 O1 1.366(3) .
B2 O2 1.379(3) .
B3 O3 1.358(2) .
B3 O6 1.368(2) .
B3 O2 1.377(3) .
B4 O9 1.434(2) .
B4 O8 1.445(2) .
B4 O7 1.497(2) .
B4 O4 1.521(2) .
B5 O12 1.427(2) .
B5 O9 1.455(2) .
B5 O10 1.457(2) 4_565
B5 O7 1.569(2) 4_565
B6 O12 1.358(2) .
B6 O8 1.371(2) 2_645
B6 O10 1.390(2) 3_656
O4 H4 0.84(3) .
O5 H5 0.8200 .
O6 H6 0.8200 .
O7 B5 1.569(2) 4_566
O7 H7 0.85(3) .
O8 B6 1.371(2) 2_655
O10 B6 1.390(2) 3_656
O10 B5 1.457(2) 4_566
O11 B1 1.452(2) 3_656
O11 H11 0.80(3) .

loop_
_geom_torsion_atom_site_label_1
_geom_torsion_atom_site_label_2
_geom_torsion_atom_site_label_3
_geom_torsion_atom_site_label_4
_geom_torsion
_geom_torsion_site_symmetry_1
_geom_torsion_site_symmetry_2
_geom_torsion_site_symmetry_3
_geom_torsion_site_symmetry_4
O5 B2 O1 B1 -166.15(18) . . . .
O2 B2 O1 B1 13.8(3) . . . .
O3 B1 O1 B2 -22.7(2) . . . .
O11 B1 O1 B2 102.8(2) 3_656 . . .
O4 B1 O1 B2 -140.65(17) . . . .
O3 B3 O2 B2 -3.8(3) . . . .
O6 B3 O2 B2 174.43(18) . . . .
O5 B2 O2 B3 -179.69(19) . . . .
O1 B2 O2 B3 0.3(3) . . . .
O6 B3 O3 B1 174.71(17) . . . .
O2 B3 O3 B1 -7.2(3) . . . .
O11 B1 O3 B3 -106.46(19) 3_656 . . .
O1 B1 O3 B3 19.1(2) . . . .
O4 B1 O3 B3 135.92(16) . . . .
O3 B1 O4 B4 148.87(14) . . . .
O11 B1 O4 B4 28.5(2) 3_656 . . .
O1 B1 O4 B4 -90.86(18) . . . .
O9 B4 O4 B1 32.0(2) . . . .
O8 B4 O4 B1 156.97(14) . . . .
O7 B4 O4 B1 -86.69(18) . . . .
O9 B4 O7 B5 12.1(2) . . . 4_566
O8 B4 O7 B5 -113.62(17) . . . 4_566
O4 B4 O7 B5 130.92(16) . . . 4_566
O9 B4 O8 B6 -1.8(2) . . . 2_655
O7 B4 O8 B6 121.87(16) . . . 2_655
O4 B4 O8 B6 -124.70(15) . . . 2_655
O8 B4 O9 B5 -30.1(2) . . . .
O7 B4 O9 B5 -153.22(13) . . . .
O4 B4 O9 B5 91.44(17) . . . .
O8 B4 O9 Mn1 165.63(10) . . . .
O7 B4 O9 Mn1 42.55(17) . . . .
O4 B4 O9 Mn1 -72.80(15) . . . .
O12 B5 O9 B4 172.08(14) . . . .
O10 B5 O9 B4 46.06(19) 4_565 . . .
O7 B5 O9 B4 -68.68(17) 4_565 . . .
O12 B5 O9 Mn1 -23.41(18) . . . .
O10 B5 O9 Mn1 -149.44(10) 4_565 . . .
O7 B5 O9 Mn1 95.83(12) 4_565 . . .
O9 Mn1 O9 B4 -145(100) 3_656 . . .
O10 Mn1 O9 B4 -38.93(12) . . . .
O10 Mn1 O9 B4 141.07(12) 3_656 . . .
O11 Mn1 O9 B4 -137.43(11) . . . .
O11 Mn1 O9 B4 42.57(11) 3_656 . . .
O9 Mn1 O9 B5 51(100) 3_656 . . .
O10 Mn1 O9 B5 156.76(11) . . . .
O10 Mn1 O9 B5 -23.24(11) 3_656 . . .
O11 Mn1 O9 B5 58.26(11) . . . .
O11 Mn1 O9 B5 -121.74(11) 3_656 . . .
O9 Mn1 O10 B6 -54.61(11) 3_656 . . 3_656
O9 Mn1 O10 B6 125.39(11) . . . 3_656
O10 Mn1 O10 B6 139(100) 3_656 . . 3_656
O11 Mn1 O10 B6 -134.60(11) . . . 3_656
O11 Mn1 O10 B6 45.40(11) 3_656 . . 3_656
O9 Mn1 O10 B5 165.37(11) 3_656 . . 4_566
O9 Mn1 O10 B5 -14.63(11) . . . 4_566
O10 Mn1 O10 B5 -1(100) 3_656 . . 4_566
O11 Mn1 O10 B5 85.38(11) . . . 4_566
O11 Mn1 O10 B5 -94.62(11) 3_656 . . 4_566
O9 Mn1 O11 B1 -23.94(14) 3_656 . . 3_656
O9 Mn1 O11 B1 156.06(14) . . . 3_656
O10 Mn1 O11 B1 61.19(14) . . . 3_656
O10 Mn1 O11 B1 -118.81(14) 3_656 . . 3_656
O11 Mn1 O11 B1 167(100) 3_656 . . 3_656
O8 B6 O12 B5 152.72(15) 2_645 . . .
O10 B6 O12 B5 -26.5(2) 3_656 . . .
O9 B5 O12 B6 64.8(2) . . . .
O10 B5 O12 B6 -169.67(14) 4_565 . . .
O7 B5 O12 B6 -53.2(2) 4_565 . . .
